data_4104273
loop_
_publ_author_name
'Bao-Yu Wang'
'Alice Raphael Karikachery'
'Yunjing Li'
'Anupam Singh'
'Han Baek Lee'
'Wenfang Sun'
'Paul R. Sharp'

_publ_contact_author_address
;125 Chemistry
University of Missouri
Columbia, MO 65211
USA
;
_publ_contact_author_email sharpp@missouri.edu
_publ_contact_author_fax 573-882-2754
_publ_contact_author_name 'Paul R. Sharp'
_publ_contact_author_phone 572-882-7715
_publ_section_title
;
 Remarkable Bromination and Blue Emission of 9-Anthracenyl Pt(II)
 Complexes
;
_journal_name_full 'Journal of the American Chemical Society'
_journal_page_first 3150
_journal_page_last 3151
_journal_paper_doi 10.1021/ja809046p
_journal_volume 131
_journal_year 2009
_chemical_formula_sum 'C26 H38 Br2 P2 Pt'
_chemical_formula_weight 767.41
_chemical_name_systematic
; 
 ? 
;
_space_group_IT_number 15
_symmetry_cell_setting monoclinic
_symmetry_space_group_name_Hall '-C 2yc'
_symmetry_space_group_name_H-M 'C 1 2/c 1'
_atom_sites_solution_hydrogens geom
_atom_sites_solution_primary direct
_atom_sites_solution_secondary difmap
_audit_creation_method SHELXL-97
_cell_angle_alpha 90.00
_cell_angle_beta 129.0050(10)
_cell_angle_gamma 90.00
_cell_formula_units_Z 4
_cell_length_a 19.3975(16)
_cell_length_b 12.6089(10)
_cell_length_c 14.2731(12)
_cell_measurement_reflns_used 6768
_cell_measurement_temperature 173(2)
_cell_measurement_theta_max 27.14
_cell_measurement_theta_min 2.70
_cell_volume 2712.8(4)
_computing_cell_refinement 'SMART (Bruker, 1998)'
_computing_data_collection 'SMART (Bruker, 1998)'
_computing_data_reduction 'SAINT (Bruker, 1998)'
_computing_molecular_graphics
;
   L. J. Barbour, X-Seed - Graphical Interface to
   SHELX-97 and POV-Ray, 1999
   ORTEP (Johnson, 1976), ORTEP 3 for Windows (L. J. Farrugia, 1997)
;
_computing_publication_material 'CIFTAB (Sheldrick, 1997)'
_computing_structure_refinement
;
   SHELXL-97 (Sheldrick, 1997), L. J. Barbour, X-Seed - Graphical Interface to
   SHELX-97 and POV-Ray, 1999
;
_computing_structure_solution 'SHELXS-97 (Sheldrick, 1990)'
_diffrn_ambient_temperature 173(2)
_diffrn_measured_fraction_theta_full 0.989
_diffrn_measured_fraction_theta_max 0.989
_diffrn_measurement_device_type 'CCD area detector'
_diffrn_measurement_method 'phi and omega scans'
_diffrn_radiation_monochromator graphite
_diffrn_radiation_source 'fine-focus sealed tube'
_diffrn_radiation_type MoK\a
_diffrn_radiation_wavelength 0.71073
_diffrn_reflns_av_R_equivalents 0.0231
_diffrn_reflns_av_sigmaI/netI 0.0240
_diffrn_reflns_limit_h_max 24
_diffrn_reflns_limit_h_min -24
_diffrn_reflns_limit_k_max 16
_diffrn_reflns_limit_k_min -15
_diffrn_reflns_limit_l_max 14
_diffrn_reflns_limit_l_min -18
_diffrn_reflns_number 9112
_diffrn_reflns_theta_full 27.14
_diffrn_reflns_theta_max 27.14
_diffrn_reflns_theta_min 2.11
_diffrn_standards_decay_% 0.0
_exptl_absorpt_coefficient_mu 8.249
_exptl_absorpt_correction_T_max 0.2322
_exptl_absorpt_correction_T_min 0.1043
_exptl_absorpt_correction_type multi-scan
_exptl_absorpt_process_details
;
   Data were corrected for decay and absorption using the program SADABS
   based on the method of R.H. Blessing (Acta Cryst. A51, 33-38, 1995).
;
_exptl_crystal_colour YELLOW
_exptl_crystal_density_diffrn 1.879
_exptl_crystal_density_method 'not measured'
_exptl_crystal_description PRISM
_exptl_crystal_F_000 1488
_exptl_crystal_size_max 0.50
_exptl_crystal_size_mid 0.50
_exptl_crystal_size_min 0.25
_refine_diff_density_max 0.854
_refine_diff_density_min -2.061
_refine_diff_density_rms 0.105
_refine_ls_extinction_method none
_refine_ls_goodness_of_fit_ref 1.032
_refine_ls_hydrogen_treatment noref
_refine_ls_matrix_type full
_refine_ls_number_parameters 146
_refine_ls_number_reflns 2975
_refine_ls_number_restraints 0
_refine_ls_restrained_S_all 1.032
_refine_ls_R_factor_all 0.0212
_refine_ls_R_factor_gt 0.0185
_refine_ls_shift/su_max 0.001
_refine_ls_shift/su_mean 0.000
_refine_ls_structure_factor_coef Fsqd
_refine_ls_weighting_details 'calc w=1/[\s^2^(Fo^2^)+(0.0309P)^2^+0.9139P] where P=(Fo^2^+2Fc^2^)/3'
_refine_ls_weighting_scheme calc
_refine_ls_wR_factor_gt 0.0473
_refine_ls_wR_factor_ref 0.0485
_reflns_number_gt 2766
_reflns_number_total 2975
_reflns_threshold_expression >2sigma(I)
_cod_data_source_file ja809046p_si_002_2.cif
_cod_data_source_block Pt(PEt3)2(Br)(10-bromoanthracen-1-yl)_(2)
_cod_original_sg_symbol_H-M 'C 2/c  '
_cod_database_code 4104273

loop_
_symmetry_equiv_pos_as_xyz
'x, y, z'
'-x, y, -z+1/2'
'x+1/2, y+1/2, z'
'-x+1/2, y+1/2, -z+1/2'
'-x, -y, -z'
'x, -y, z-1/2'
'-x+1/2, -y+1/2, -z'
'x+1/2, -y+1/2, z-1/2'

loop_
_atom_site_label
_atom_site_type_symbol
_atom_site_fract_x
_atom_site_fract_y
_atom_site_fract_z
_atom_site_U_iso_or_equiv
_atom_site_adp_type
_atom_site_occupancy
_atom_site_symmetry_multiplicity
_atom_site_calc_flag
_atom_site_refinement_flags
Pt1 Pt 0.0000 -0.270387(10) -0.2500 0.01508(6) Uani 1 2 d S
Br1 Br 0.0000 -0.47073(3) -0.2500 0.02697(10) Uani 1 2 d S
Br2 Br 0.0000 0.26622(3) -0.2500 0.03844(12) Uani 1 2 d S
P1 P 0.03404(5) -0.27574(5) -0.37933(6) 0.01850(15) Uani 1 1 d .
C1 C 0.0000 -0.1100(3) -0.2500 0.0173(7) Uani 1 2 d S
C2 C 0.07829(17) -0.0527(2) -0.1631(2) 0.0185(5) Uani 1 1 d .
C3 C 0.16035(17) -0.1065(2) -0.0758(2) 0.0239(6) Uani 1 1 d .
H3 H 0.1611 -0.1819 -0.0743 0.029 Uiso 1 1 calc R
C4 C 0.23749(19) -0.0527(3) 0.0055(2) 0.0298(6) Uani 1 1 d .
H4 H 0.2911 -0.0907 0.0613 0.036 Uiso 1 1 calc R
C5 C 0.2379(2) 0.0592(3) 0.0069(3) 0.0331(7) Uani 1 1 d .
H5 H 0.2917 0.0962 0.0648 0.040 Uiso 1 1 calc R
C6 C 0.1618(2) 0.1147(2) -0.0743(3) 0.0302(7) Uani 1 1 d .
H6 H 0.1634 0.1900 -0.0721 0.036 Uiso 1 1 calc R
C7 C 0.07933(18) 0.0617(2) -0.1630(2) 0.0220(5) Uani 1 1 d .
C8 C 0.0000 0.1141(3) -0.2500 0.0228(8) Uani 1 2 d S
C9 C -0.04193(19) -0.3569(3) -0.5134(2) 0.0309(6) Uani 1 1 d .
H9A H -0.0171 -0.3652 -0.5560 0.037 Uiso 1 1 calc R
H9B H -0.0452 -0.4283 -0.4876 0.037 Uiso 1 1 calc R
C10 C -0.1353(2) -0.3128(4) -0.6014(3) 0.0527(10) Uani 1 1 d .
H10A H -0.1617 -0.3074 -0.5615 0.079 Uiso 1 1 calc R
H10B H -0.1713 -0.3602 -0.6711 0.079 Uiso 1 1 calc R
H10C H -0.1331 -0.2423 -0.6284 0.079 Uiso 1 1 calc R
C11 C 0.03883(18) -0.1531(2) -0.4438(2) 0.0267(6) Uani 1 1 d .
H11A H 0.0350 -0.1723 -0.5143 0.032 Uiso 1 1 calc R
H11B H -0.0144 -0.1105 -0.4742 0.032 Uiso 1 1 calc R
C12 C 0.1205(2) -0.0828(3) -0.3605(3) 0.0349(7) Uani 1 1 d .
H12A H 0.1205 -0.0537 -0.2968 0.052 Uiso 1 1 calc R
H12B H 0.1191 -0.0246 -0.4072 0.052 Uiso 1 1 calc R
H12C H 0.1743 -0.1251 -0.3241 0.052 Uiso 1 1 calc R
C13 C 0.14093(18) -0.3400(3) -0.3054(2) 0.0267(6) Uani 1 1 d .
H13A H 0.1863 -0.2983 -0.2325 0.032 Uiso 1 1 calc R
H13B H 0.1383 -0.4108 -0.2778 0.032 Uiso 1 1 calc R
C14 C 0.1730(2) -0.3546(3) -0.3784(3) 0.0363(7) Uani 1 1 d .
H14A H 0.1294 -0.3963 -0.4509 0.054 Uiso 1 1 calc R
H14B H 0.2300 -0.3919 -0.3294 0.054 Uiso 1 1 calc R
H14C H 0.1802 -0.2851 -0.4019 0.054 Uiso 1 1 calc R

loop_
_atom_site_aniso_label
_atom_site_aniso_U_11
_atom_site_aniso_U_22
_atom_site_aniso_U_33
_atom_site_aniso_U_23
_atom_site_aniso_U_13
_atom_site_aniso_U_12
Pt1 0.02035(8) 0.00817(8) 0.02136(8) 0.000 0.01535(6) 0.000
Br1 0.0363(2) 0.00952(18) 0.0426(2) 0.000 0.02843(18) 0.000
Br2 0.0768(3) 0.0089(2) 0.0458(3) 0.000 0.0464(3) 0.000
P1 0.0233(3) 0.0156(4) 0.0220(3) 0.0012(2) 0.0168(3) 0.0032(2)
C1 0.0236(17) 0.0213(19) 0.0172(16) 0.000 0.0178(14) 0.000
C2 0.0319(13) 0.0103(12) 0.0237(12) -0.0034(10) 0.0224(11) -0.0052(10)
C3 0.0278(13) 0.0218(14) 0.0255(13) 0.0010(11) 0.0185(11) -0.0034(11)
C4 0.0301(14) 0.0361(18) 0.0252(14) -0.0010(12) 0.0184(12) -0.0084(13)
C5 0.0393(16) 0.0382(18) 0.0305(15) -0.0104(13) 0.0261(14) -0.0190(14)
C6 0.0508(18) 0.0211(15) 0.0377(16) -0.0129(12) 0.0369(15) -0.0181(13)
C7 0.0410(15) 0.0129(13) 0.0277(13) -0.0041(10) 0.0291(12) -0.0059(11)
C8 0.043(2) 0.0109(18) 0.0287(19) 0.000 0.0296(18) 0.000
C9 0.0341(15) 0.0320(17) 0.0296(14) -0.0086(12) 0.0215(13) -0.0019(13)
C10 0.0319(17) 0.070(3) 0.0381(18) -0.0155(19) 0.0131(15) -0.0015(18)
C11 0.0331(14) 0.0260(14) 0.0305(14) 0.0090(12) 0.0245(12) 0.0061(12)
C12 0.0533(18) 0.0263(17) 0.0421(16) 0.0010(13) 0.0381(15) -0.0051(14)
C13 0.0284(13) 0.0264(15) 0.0293(14) 0.0068(12) 0.0201(12) 0.0083(12)
C14 0.0375(16) 0.0404(19) 0.0448(18) 0.0070(15) 0.0325(15) 0.0126(14)

loop_
_atom_type_symbol
_atom_type_description
_atom_type_scat_dispersion_real
_atom_type_scat_dispersion_imag
_atom_type_scat_source
C C 0.0033 0.0016 'International Tables Vol C Tables 4.2.6.8 and 6.1.1.4'
H H 0.0000 0.0000 'International Tables Vol C Tables 4.2.6.8 and 6.1.1.4'
P P 0.1023 0.0942 'International Tables Vol C Tables 4.2.6.8 and 6.1.1.4'
Br Br -0.2901 2.4595 'International Tables Vol C Tables 4.2.6.8 and 6.1.1.4'
Pt Pt -1.7033 8.3905 'International Tables Vol C Tables 4.2.6.8 and 6.1.1.4'

loop_
_geom_angle_atom_site_label_1
_geom_angle_atom_site_label_2
_geom_angle_atom_site_label_3
_geom_angle
_geom_angle_site_symmetry_1
_geom_angle_site_symmetry_3
C1 Pt1 P1 91.668(16) . .
C1 Pt1 P1 91.668(16) . 2_554
P1 Pt1 P1 176.66(3) . 2_554
C1 Pt1 Br1 180.0 . .
P1 Pt1 Br1 88.332(16) . .
P1 Pt1 Br1 88.332(16) 2_554 .
C13 P1 C9 103.40(14) . .
C13 P1 C11 105.52(13) . .
C9 P1 C11 102.07(14) . .
C13 P1 Pt1 110.01(9) . .
C9 P1 Pt1 113.85(10) . .
C11 P1 Pt1 120.36(10) . .
C2 C1 C2 118.5(4) . 2_554
C2 C1 Pt1 120.75(18) . .
C2 C1 Pt1 120.75(18) 2_554 .
C1 C2 C3 120.9(3) . .
C1 C2 C7 121.3(2) . .
C3 C2 C7 117.8(2) . .
C4 C3 C2 121.9(3) . .
C4 C3 H3 119.1 . .
C2 C3 H3 119.1 . .
C3 C4 C5 120.2(3) . .
C3 C4 H4 119.9 . .
C5 C4 H4 119.9 . .
C6 C5 C4 120.5(3) . .
C6 C5 H5 119.7 . .
C4 C5 H5 119.7 . .
C5 C6 C7 121.3(3) . .
C5 C6 H6 119.3 . .
C7 C6 H6 119.3 . .
C8 C7 C6 123.9(3) . .
C8 C7 C2 117.8(2) . .
C6 C7 C2 118.3(2) . .
C7 C8 C7 123.3(4) 2_554 .
C7 C8 Br2 118.33(17) 2_554 .
C7 C8 Br2 118.33(18) . .
C10 C9 P1 114.7(2) . .
C10 C9 H9A 108.6 . .
P1 C9 H9A 108.6 . .
C10 C9 H9B 108.6 . .
P1 C9 H9B 108.6 . .
H9A C9 H9B 107.6 . .
C9 C10 H10A 109.5 . .
C9 C10 H10B 109.5 . .
H10A C10 H10B 109.5 . .
C9 C10 H10C 109.5 . .
H10A C10 H10C 109.5 . .
H10B C10 H10C 109.5 . .
C12 C11 P1 117.0(2) . .
C12 C11 H11A 108.0 . .
P1 C11 H11A 108.0 . .
C12 C11 H11B 108.0 . .
P1 C11 H11B 108.0 . .
H11A C11 H11B 107.3 . .
C11 C12 H12A 109.5 . .
C11 C12 H12B 109.5 . .
H12A C12 H12B 109.5 . .
C11 C12 H12C 109.5 . .
H12A C12 H12C 109.5 . .
H12B C12 H12C 109.5 . .
C14 C13 P1 117.6(2) . .
C14 C13 H13A 107.9 . .
P1 C13 H13A 107.9 . .
C14 C13 H13B 107.9 . .
P1 C13 H13B 107.9 . .
H13A C13 H13B 107.2 . .
C13 C14 H14A 109.5 . .
C13 C14 H14B 109.5 . .
H14A C14 H14B 109.5 . .
C13 C14 H14C 109.5 . .
H14A C14 H14C 109.5 . .
H14B C14 H14C 109.5 . .

loop_
_geom_bond_atom_site_label_1
_geom_bond_atom_site_label_2
_geom_bond_distance
_geom_bond_site_symmetry_2
Pt1 C1 2.022(4) .
Pt1 P1 2.3200(7) .
Pt1 P1 2.3200(7) 2_554
Pt1 Br1 2.5261(5) .
Br2 C8 1.918(4) .
P1 C13 1.821(3) .
P1 C9 1.825(3) .
P1 C11 1.831(3) .
C1 C2 1.412(3) .
C1 C2 1.412(3) 2_554
C2 C3 1.432(4) .
C2 C7 1.442(4) .
C3 C4 1.364(4) .
C3 H3 0.9500 .
C4 C5 1.412(6) .
C4 H4 0.9500 .
C5 C6 1.363(5) .
C5 H5 0.9500 .
C6 C7 1.435(4) .
C6 H6 0.9500 .
C7 C8 1.393(3) .
C8 C7 1.393(3) 2_554
C9 C10 1.518(4) .
C9 H9A 0.9900 .
C9 H9B 0.9900 .
C10 H10A 0.9800 .
C10 H10B 0.9800 .
C10 H10C 0.9800 .
C11 C12 1.530(4) .
C11 H11A 0.9900 .
C11 H11B 0.9900 .
C12 H12A 0.9800 .
C12 H12B 0.9800 .
C12 H12C 0.9800 .
C13 C14 1.524(4) .
C13 H13A 0.9900 .
C13 H13B 0.9900 .
C14 H14A 0.9800 .
C14 H14B 0.9800 .
C14 H14C 0.9800 .

loop_
_geom_torsion_atom_site_label_1
_geom_torsion_atom_site_label_2
_geom_torsion_atom_site_label_3
_geom_torsion_atom_site_label_4
_geom_torsion
_geom_torsion_site_symmetry_1
_geom_torsion_site_symmetry_4
C1 Pt1 P1 C13 117.60(11) . .
P1 Pt1 P1 C13 -62.41(11) 2_554 .
Br1 Pt1 P1 C13 -62.40(11) . .
C1 Pt1 P1 C9 -126.90(11) . .
P1 Pt1 P1 C9 53.10(11) 2_554 .
Br1 Pt1 P1 C9 53.10(11) . .
C1 Pt1 P1 C11 -5.31(11) . .
P1 Pt1 P1 C11 174.69(11) 2_554 .
Br1 Pt1 P1 C11 174.69(11) . .
P1 Pt1 C1 C2 -90.75(11) . .
P1 Pt1 C1 C2 89.25(11) 2_554 .
Br1 Pt1 C1 C2 -53(100) . .
P1 Pt1 C1 C2 89.25(11) . 2_554
P1 Pt1 C1 C2 -90.75(11) 2_554 2_554
Br1 Pt1 C1 C2 127(100) . 2_554
C2 C1 C2 C3 -177.6(3) 2_554 .
Pt1 C1 C2 C3 2.4(3) . .
C2 C1 C2 C7 -0.68(15) 2_554 .
Pt1 C1 C2 C7 179.32(15) . .
C1 C2 C3 C4 177.1(2) . .
C7 C2 C3 C4 0.0(4) . .
C2 C3 C4 C5 1.2(4) . .
C3 C4 C5 C6 -1.3(4) . .
C4 C5 C6 C7 0.1(4) . .
C5 C6 C7 C8 -178.4(2) . .
C5 C6 C7 C2 1.1(4) . .
C1 C2 C7 C8 1.3(3) . .
C3 C2 C7 C8 178.4(2) . .
C1 C2 C7 C6 -178.2(2) . .
C3 C2 C7 C6 -1.2(3) . .
C6 C7 C8 C7 178.9(3) . 2_554
C2 C7 C8 C7 -0.65(14) . 2_554
C6 C7 C8 Br2 -1.1(3) . .
C2 C7 C8 Br2 179.35(14) . .
C13 P1 C9 C10 -172.6(3) . .
C11 P1 C9 C10 -63.2(3) . .
Pt1 P1 C9 C10 68.1(3) . .
C13 P1 C11 C12 -49.4(3) . .
C9 P1 C11 C12 -157.2(2) . .
Pt1 P1 C11 C12 75.7(2) . .
C9 P1 C13 C14 55.8(3) . .
C11 P1 C13 C14 -51.0(3) . .
Pt1 P1 C13 C14 177.7(2) . .
